data_2023347
loop_
_publ_author_name
'Gienau, Trevor J.'
'Clay, Malachi'
'Brennessel, William W.'
'Reed, Carly R.'

_publ_section_title
;
 (2,9-Dimethyl-1,10-phenanthroline)bis[2-(pyridin-2-yl)phenyl]iridium(III)
 hexafluorophosphate and
 (2,9-dimethyl-1,10-phenanthroline)bis[5-methyl-2-(pyridin-2-yl)phenyl]iridium(III)
 hexafluorophosphate--diethyl ether--acetonitrile (1/0.61/0.78)
;
_journal_coeditor_code ZV2036
_journal_issue 2
_journal_name_full 'Acta Crystallographica Section E Crystallographic Communications'
_journal_paper_doi 10.1107/S2056989024012039
_journal_volume 81
_journal_year 2025
_chemical_formula_iupac '[Ir (C14 H12 N2) (C12 H10 N)2] P F6, 0.61C4 H10 O, 0.78C2 H3 N'
_chemical_formula_moiety 'C38 H32 Ir N4 +, F6 P -, 0.61(C4 H10 O), 0.78(C2 H3 N)'
_chemical_formula_sum 'C42 H40.44 F6 Ir N4.78 O0.61 P'
_chemical_formula_weight 959.08
_chemical_name_systematic
'(2,9-Dimethyl-1,10-phenanthroline)bis[5-methyl-2-(pyridin-2-yl)phenyl]iridium(III) hexafluorophosphate--diethyl ether--acetonitrile (1/0.61/0.78)'
_space_group_crystal_system triclinic
_space_group_IT_number 2
_space_group_name_Hall '-P 1'
_space_group_name_H-M_alt 'P -1'
_atom_sites_solution_hydrogens geom
_atom_sites_solution_primary dual
_atom_sites_solution_secondary difmap
_audit_creation_method
;
Olex2 1.5-ac6-015
(compiled 2023.12.04 svn.r209d9fb2 for Rigaku Oxford Diffraction, GUI svn.r6873)
;
_cell_angle_alpha 74.8888(6)
_cell_angle_beta 78.9993(7)
_cell_angle_gamma 88.7599(6)
_cell_formula_units_Z 2
_cell_length_a 9.17379(7)
_cell_length_b 13.10065(9)
_cell_length_c 16.55352(14)
_cell_measurement_reflns_used 40596
_cell_measurement_temperature 100.00(10)
_cell_measurement_theta_max 79.6750
_cell_measurement_theta_min 2.8070
_cell_volume 1884.53(3)
_computing_cell_refinement
;
CrysAlisPro 1.171.43.104a (Rigaku OD, 2023)
;
_computing_data_collection 'CrysAlisPro system (CCD 43.104a 64-bit (release 22-12-2023))'
_computing_data_reduction
;
CrysAlisPro 1.171.43.104a (Rigaku OD, 2023)
;
_computing_molecular_graphics
;
Olex2 1.5-ac6-015 (Dolomanov <i>et al.</i>,  2009)
;
_computing_publication_material
;
Olex2 1.5-ac6-015 (Dolomanov <i>et al.</i>,  2009)
;
_computing_structure_refinement
;
<i>SHELXL2019/3</i> (Sheldrick, 2015b)
;
_computing_structure_solution
;
<i>SHELXT2018/2</i> (Sheldrick, 2015a)
;
_diffrn_ambient_temperature 100.00(10)
_diffrn_detector 'Hybrid Pixel Array Detector'
_diffrn_detector_area_resol_mean 10.0000
_diffrn_measured_fraction_theta_full 0.997
_diffrn_measured_fraction_theta_max 0.978
_diffrn_measurement_device 'four-circle diffractometer'
_diffrn_measurement_device_type 'XtaLAB Synergy, Dualflex, HyPix'
_diffrn_measurement_method '\w scans'
_diffrn_radiation_monochromator mirror
_diffrn_radiation_probe x-ray
_diffrn_radiation_type 'Cu K\a'
_diffrn_radiation_wavelength 1.54184
_diffrn_reflns_av_R_equivalents 0.0579
_diffrn_reflns_av_unetI/netI 0.0281
_diffrn_reflns_limit_h_max 10
_diffrn_reflns_limit_h_min -11
_diffrn_reflns_limit_k_max 16
_diffrn_reflns_limit_k_min -16
_diffrn_reflns_limit_l_max 21
_diffrn_reflns_limit_l_min -21
_diffrn_reflns_number 62414
_diffrn_reflns_theta_full 74.504
_diffrn_reflns_theta_max 80.263
_diffrn_reflns_theta_min 2.817
_diffrn_source 'micro-focus sealed X-ray tube'
_exptl_absorpt_coefficient_mu 7.862
_exptl_absorpt_correction_T_max 1.00000
_exptl_absorpt_correction_T_min 0.50939
_exptl_absorpt_correction_type multi-scan
_exptl_absorpt_process_details
;
(CrysAlisPro; Rigaku OD, 2023)
;
_exptl_crystal_colour yellow
_exptl_crystal_density_diffrn 1.690
_exptl_crystal_description plate
_exptl_crystal_F_000 954
_exptl_crystal_size_max 0.157
_exptl_crystal_size_mid 0.132
_exptl_crystal_size_min 0.018
_refine_diff_density_max 1.249
_refine_diff_density_min -1.037
_refine_ls_extinction_coef 0.00030(4)
_refine_ls_extinction_expression Fc^*^=kFc[1+0.001xFc^2^\l^3^/sin(2\q)]^-1/4^
_refine_ls_extinction_method
;
<i>SHELXT2018/2</i> (Sheldrick, 2015a)
;
_refine_ls_goodness_of_fit_ref 1.039
_refine_ls_hydrogen_treatment constr
_refine_ls_matrix_type full
_refine_ls_number_parameters 624
_refine_ls_number_reflns 8074
_refine_ls_number_restraints 441
_refine_ls_restrained_S_all 1.041
_refine_ls_R_factor_all 0.0270
_refine_ls_R_factor_gt 0.0259
_refine_ls_shift/su_max 0.002
_refine_ls_shift/su_mean 0.000
_refine_ls_structure_factor_coef Fsqd
_refine_ls_weighting_details 'w=1/[\s^2^(Fo^2^)+(0.0375P)^2^+2.8830P] where P=(Fo^2^+2Fc^2^)/3'
_refine_ls_weighting_scheme calc
_refine_ls_wR_factor_gt 0.0661
_refine_ls_wR_factor_ref 0.0667
_reflns_number_gt 7770
_reflns_number_total 8074
_reflns_threshold_expression 'I > 2\s(I)'
_cod_data_source_file zv2036.cif
_cod_data_source_block 2
_cod_database_code 2023347
_shelx_space_group_comment
;
The symmetry employed for this shelxl refinement is uniquely defined
by the following loop, which should always be used as a source of
symmetry information in preference to the above space-group names.
They are only intended as comments.
;
_shelx_estimated_absorpt_t_min 0.372
_shelx_estimated_absorpt_t_max 0.871

loop_
_space_group_symop_operation_xyz
'x, y, z'
'-x, -y, -z'

loop_
_atom_site_type_symbol
_atom_site_label
_atom_site_fract_x
_atom_site_fract_y
_atom_site_fract_z
_atom_site_U_iso_or_equiv
_atom_site_adp_type
_atom_site_calc_flag
_atom_site_occupancy
_atom_site_disorder_assembly
_atom_site_disorder_group
Ir Ir1 0.56177(2) 0.31354(2) 0.30009(2) 0.01467(5) Uani d 1 . .
N N1 0.7427(3) 0.40794(19) 0.29079(15) 0.0170(5) Uani d 1 . .
N N2 0.3871(3) 0.22532(18) 0.29027(15) 0.0172(4) Uani d 1 . .
N N3 0.4473(3) 0.36887(19) 0.41150(15) 0.0166(4) Uani d 1 . .
N N4 0.6041(3) 0.18659(19) 0.41092(15) 0.0171(4) Uani d 1 . .
C C1 0.5299(3) 0.4350(2) 0.20191(18) 0.0189(5) Uani d 1 . .
C C2 0.4143(3) 0.4469(2) 0.15642(18) 0.0203(6) Uani d 1 . .
H H2 0.339988 0.392279 0.171112 0.024 Uiso calc 1 . .
C C3 0.4044(3) 0.5361(2) 0.09024(19) 0.0223(6) Uani d 1 . .
C C4 0.5159(4) 0.6153(2) 0.0673(2) 0.0247(6) Uani d 1 . .
H H4 0.510492 0.676558 0.022253 0.030 Uiso calc 1 . .
C C5 0.6338(4) 0.6052(2) 0.1094(2) 0.0238(6) Uani d 1 . .
H H5 0.709508 0.659043 0.093005 0.029 Uiso calc 1 . .
C C6 0.6418(3) 0.5157(2) 0.17634(18) 0.0197(5) Uani d 1 . .
C C7 0.7605(3) 0.4989(2) 0.22573(18) 0.0181(5) Uani d 1 . .
C C8 0.8847(3) 0.5650(2) 0.2112(2) 0.0234(6) Uani d 1 . .
H H8 0.897416 0.627800 0.165866 0.028 Uiso calc 1 . .
C C9 0.9894(3) 0.5398(3) 0.2625(2) 0.0253(6) Uani d 1 . .
H H9 1.074258 0.584926 0.252567 0.030 Uiso calc 1 . .
C C10 0.9700(3) 0.4479(3) 0.3287(2) 0.0247(6) Uani d 1 . .
H H10 1.040461 0.429200 0.364984 0.030 Uiso calc 1 . .
C C11 0.8450(3) 0.3842(2) 0.34052(19) 0.0208(6) Uani d 1 . .
H H11 0.831069 0.321103 0.385616 0.025 Uiso calc 1 . .
C C12 0.2739(4) 0.5484(3) 0.0455(2) 0.0292(7) Uani d 1 . .
H H12A 0.216237 0.481534 0.062674 0.044 Uiso calc 1 . .
H H12B 0.309996 0.567350 -0.016366 0.044 Uiso calc 1 . .
H H12C 0.210703 0.604241 0.060979 0.044 Uiso calc 1 . .
C C13 0.6590(3) 0.2572(2) 0.20116(18) 0.0192(5) Uani d 1 . .
C C14 0.8055(3) 0.2745(2) 0.15654(19) 0.0228(6) Uani d 1 . .
H H14 0.870260 0.318147 0.172469 0.027 Uiso calc 1 . .
C C15 0.8598(4) 0.2297(3) 0.0892(2) 0.0259(6) Uani d 1 . .
C C16 0.7631(4) 0.1681(3) 0.0646(2) 0.0291(7) Uani d 1 . .
H H16 0.798347 0.137079 0.018951 0.035 Uiso calc 1 . .
C C17 0.6154(4) 0.1515(2) 0.1063(2) 0.0258(6) Uani d 1 . .
H H17 0.550003 0.110025 0.088789 0.031 Uiso calc 1 . .
C C18 0.5636(3) 0.1960(2) 0.17393(18) 0.0205(6) Uani d 1 . .
C C19 0.4123(3) 0.1793(2) 0.22387(18) 0.0194(5) Uani d 1 . .
C C20 0.2987(4) 0.1216(2) 0.2094(2) 0.0248(6) Uani d 1 . .
H H20 0.316023 0.089729 0.163159 0.030 Uiso calc 1 . .
C C21 0.1606(4) 0.1108(3) 0.2624(2) 0.0282(7) Uani d 1 . .
H H21 0.082658 0.071690 0.252696 0.034 Uiso calc 1 . .
C C22 0.1369(3) 0.1574(3) 0.3299(2) 0.0260(6) Uani d 1 . .
H H22 0.042962 0.150330 0.367156 0.031 Uiso calc 1 . .
C C23 0.2521(3) 0.2142(2) 0.34171(19) 0.0204(6) Uani d 1 . .
H H23 0.235959 0.246633 0.387628 0.024 Uiso calc 1 . .
C C24 1.0189(4) 0.2508(3) 0.0432(2) 0.0366(8) Uani d 1 . .
H H24A 1.031319 0.324148 0.008388 0.055 Uiso calc 1 . .
H H24B 1.044498 0.202773 0.006432 0.055 Uiso calc 1 . .
H H24C 1.084347 0.239071 0.084967 0.055 Uiso calc 1 . .
C C25 0.3716(3) 0.4571(2) 0.41300(19) 0.0188(5) Uani d 1 . .
C C26 0.3083(3) 0.4816(2) 0.4900(2) 0.0220(6) Uani d 1 . .
H H26 0.254593 0.544557 0.488837 0.026 Uiso calc 1 . .
C C27 0.3240(3) 0.4152(2) 0.5661(2) 0.0238(6) Uani d 1 . .
H H27 0.281885 0.431971 0.617965 0.029 Uiso calc 1 . .
C C28 0.4026(3) 0.3221(2) 0.56737(19) 0.0213(6) Uani d 1 . .
C C29 0.4199(4) 0.2492(3) 0.64506(19) 0.0257(6) Uani d 1 . .
H H29 0.378477 0.263902 0.697809 0.031 Uiso calc 1 . .
C C30 0.4945(4) 0.1593(3) 0.64478(19) 0.0252(6) Uani d 1 . .
H H30 0.505359 0.111531 0.697244 0.030 Uiso calc 1 . .
C C31 0.5569(3) 0.1356(2) 0.56666(19) 0.0211(6) Uani d 1 . .
C C32 0.6374(3) 0.0434(2) 0.5648(2) 0.0235(6) Uani d 1 . .
H H32 0.649516 -0.005589 0.616406 0.028 Uiso calc 1 . .
C C33 0.6974(3) 0.0250(2) 0.4888(2) 0.0214(6) Uani d 1 . .
H H33 0.752492 -0.036908 0.487234 0.026 Uiso calc 1 . .
C C34 0.6789(3) 0.0972(2) 0.41185(19) 0.0184(5) Uani d 1 . .
C C35 0.5433(3) 0.2058(2) 0.48826(18) 0.0176(5) Uani d 1 . .
C C36 0.4628(3) 0.3015(2) 0.48812(17) 0.0168(5) Uani d 1 . .
C C37 0.3491(4) 0.5336(2) 0.3321(2) 0.0254(6) Uani d 1 . .
H H37A 0.445488 0.563933 0.298570 0.038 Uiso calc 1 . .
H H37B 0.285437 0.590249 0.345523 0.038 Uiso calc 1 . .
H H37C 0.301724 0.496575 0.299036 0.038 Uiso calc 1 . .
C C38 0.7485(4) 0.0714(2) 0.3307(2) 0.0256(6) Uani d 1 . .
H H38A 0.671213 0.064410 0.298840 0.038 Uiso calc 1 . .
H H38B 0.800504 0.004744 0.343638 0.038 Uiso calc 1 . .
H H38C 0.819484 0.128252 0.296338 0.038 Uiso calc 1 . .
P P1' 0.9795(7) 0.2268(5) 0.5818(4) 0.0217(17) Uani d 0.355(6) A 2
F F1' 0.9384(13) 0.1109(6) 0.6391(7) 0.073(3) Uani d 0.355(6) A 2
F F2' 1.0224(12) 0.3426(7) 0.5227(7) 0.075(3) Uani d 0.355(6) A 2
F F3' 0.8153(6) 0.2633(7) 0.6055(8) 0.071(3) Uani d 0.355(6) A 2
F F4' 1.0268(9) 0.2623(7) 0.6577(4) 0.050(2) Uani d 0.355(6) A 2
F F5' 1.1447(7) 0.1957(8) 0.5518(7) 0.065(3) Uani d 0.355(6) A 2
F F6' 0.9316(9) 0.1941(8) 0.5040(4) 0.051(2) Uani d 0.355(6) A 2
C C39 1.0653(17) 0.0694(15) 0.8577(14) 0.083(4) Uani d 0.610(7) B 1
H H39A 1.065509 0.021290 0.821140 0.125 Uiso calc 0.610(7) B 1
H H39B 1.044449 0.028852 0.917608 0.125 Uiso calc 0.610(7) B 1
H H39C 1.162689 0.105539 0.844568 0.125 Uiso calc 0.610(7) B 1
C C40 0.9449(9) 0.1517(6) 0.8415(5) 0.0510(19) Uani d 0.610(7) B 1
H H40A 0.952585 0.204385 0.873883 0.061 Uiso calc 0.610(7) B 1
H H40B 0.963505 0.189339 0.780110 0.061 Uiso calc 0.610(7) B 1
O O1 0.7975(7) 0.1062(4) 0.8654(3) 0.0537(16) Uani d 0.610(7) B 1
C C41 0.6940(18) 0.1884(13) 0.8387(14) 0.072(3) Uani d 0.610(7) B 1
H H41A 0.711661 0.214101 0.775799 0.087 Uiso calc 0.610(7) B 1
H H41B 0.704928 0.248940 0.862746 0.087 Uiso calc 0.610(7) B 1
C C42 0.5369(11) 0.1352(9) 0.8739(7) 0.056(2) Uani d 0.610(7) B 1
H H42A 0.530344 0.072823 0.852377 0.083 Uiso calc 0.610(7) B 1
H H42B 0.461848 0.185540 0.855091 0.083 Uiso calc 0.610(7) B 1
H H42C 0.519384 0.113749 0.936317 0.083 Uiso calc 0.610(7) B 1
N N5' 0.8946(17) 0.0117(13) 0.9021(11) 0.096(5) Uani d 0.390(7) B 2
N N6' 0.693(3) 0.205(2) 0.831(3) 0.105(6) Uani d 0.390(7) B 2
C C39' 1.0100(19) 0.0516(19) 0.8725(15) 0.055(4) Uani d 0.390(7) B 2
C C40' 1.1573(18) 0.1031(13) 0.8375(15) 0.103(7) Uani d 0.390(7) B 2
H H40C 1.150402 0.164271 0.789652 0.154 Uiso calc 0.390(7) B 2
H H40D 1.226436 0.052786 0.817689 0.154 Uiso calc 0.390(7) B 2
H H40E 1.193331 0.126654 0.881952 0.154 Uiso calc 0.390(7) B 2
C C41' 0.600(3) 0.144(2) 0.8690(18) 0.086(5) Uani d 0.390(7) B 2
C C42' 0.447(3) 0.1071(19) 0.9099(18) 0.129(7) Uani d 0.390(7) B 2
H H42D 0.379334 0.136728 0.870853 0.193 Uiso calc 0.390(7) B 2
H H42E 0.417843 0.129945 0.962383 0.193 Uiso calc 0.390(7) B 2
H H42F 0.440850 0.029678 0.923506 0.193 Uiso calc 0.390(7) B 2
P P1 0.9720(4) 0.2211(3) 0.5773(2) 0.0221(9) Uani d 0.645(6) A 1
F F1 0.8599(5) 0.1457(3) 0.6530(2) 0.0385(10) Uani d 0.645(6) A 1
F F2 1.0832(4) 0.2965(4) 0.4991(2) 0.0412(10) Uani d 0.645(6) A 1
F F3 0.8362(4) 0.2690(3) 0.5333(3) 0.0475(12) Uani d 0.645(6) A 1
F F4 0.9609(5) 0.3118(3) 0.6251(3) 0.0410(10) Uani d 0.645(6) A 1
F F5 1.1101(5) 0.1733(3) 0.6173(4) 0.0562(15) Uani d 0.645(6) A 1
F F6 0.9824(5) 0.1322(4) 0.5268(3) 0.0537(13) Uani d 0.645(6) A 1

loop_
_atom_site_aniso_label
_atom_site_aniso_U_11
_atom_site_aniso_U_22
_atom_site_aniso_U_33
_atom_site_aniso_U_12
_atom_site_aniso_U_13
_atom_site_aniso_U_23
Ir1 0.01239(7) 0.01474(7) 0.01579(7) 0.00190(4) -0.00104(4) -0.00338(4)
N1 0.0139(11) 0.0181(11) 0.0175(11) 0.0000(9) 0.0007(9) -0.0044(9)
N2 0.0164(11) 0.0158(11) 0.0191(11) 0.0020(9) -0.0037(9) -0.0039(9)
N3 0.0124(10) 0.0192(11) 0.0183(11) 0.0007(9) -0.0003(9) -0.0072(9)
N4 0.0129(11) 0.0177(11) 0.0192(11) -0.0006(9) -0.0026(9) -0.0028(9)
C1 0.0192(13) 0.0199(13) 0.0166(12) 0.0037(11) -0.0003(10) -0.0056(10)
C2 0.0196(14) 0.0213(14) 0.0194(13) 0.0020(11) -0.0017(11) -0.0060(11)
C3 0.0240(15) 0.0257(15) 0.0181(13) 0.0087(12) -0.0056(11) -0.0067(11)
C4 0.0269(16) 0.0230(14) 0.0211(14) 0.0058(12) -0.0030(12) -0.0017(11)
C5 0.0246(15) 0.0206(14) 0.0235(14) 0.0007(11) -0.0006(12) -0.0039(11)
C6 0.0187(14) 0.0216(14) 0.0182(13) 0.0032(11) -0.0010(11) -0.0061(11)
C7 0.0171(13) 0.0196(13) 0.0164(12) 0.0031(10) 0.0010(10) -0.0057(10)
C8 0.0210(14) 0.0219(14) 0.0244(14) -0.0021(11) -0.0002(11) -0.0041(11)
C9 0.0170(14) 0.0272(15) 0.0302(16) -0.0042(11) -0.0008(12) -0.0073(13)
C10 0.0169(14) 0.0284(15) 0.0288(15) 0.0017(11) -0.0063(12) -0.0064(12)
C11 0.0168(13) 0.0235(14) 0.0207(13) 0.0012(11) -0.0019(11) -0.0047(11)
C12 0.0315(17) 0.0307(16) 0.0257(15) 0.0075(13) -0.0094(13) -0.0056(13)
C13 0.0216(14) 0.0175(13) 0.0167(12) 0.0056(11) -0.0013(11) -0.0035(10)
C14 0.0233(15) 0.0206(14) 0.0211(14) 0.0036(11) -0.0018(11) -0.0016(11)
C15 0.0232(15) 0.0266(15) 0.0215(14) 0.0074(12) 0.0049(12) -0.0025(12)
C16 0.0341(18) 0.0252(15) 0.0258(15) 0.0069(13) 0.0028(13) -0.0095(13)
C17 0.0306(17) 0.0233(14) 0.0230(14) 0.0040(12) -0.0035(12) -0.0065(12)
C18 0.0215(14) 0.0202(13) 0.0188(13) 0.0036(11) -0.0027(11) -0.0043(11)
C19 0.0209(14) 0.0182(13) 0.0184(13) 0.0038(11) -0.0040(11) -0.0035(10)
C20 0.0246(15) 0.0245(15) 0.0295(15) 0.0046(12) -0.0089(12) -0.0118(12)
C21 0.0203(15) 0.0326(17) 0.0363(17) -0.0006(12) -0.0095(13) -0.0138(14)
C22 0.0162(14) 0.0314(16) 0.0306(16) 0.0009(12) -0.0035(12) -0.0094(13)
C23 0.0185(14) 0.0211(13) 0.0201(13) 0.0024(11) -0.0026(11) -0.0038(11)
C24 0.0290(18) 0.045(2) 0.0305(17) 0.0073(15) 0.0062(14) -0.0103(15)
C25 0.0126(12) 0.0208(13) 0.0232(14) 0.0013(10) -0.0026(10) -0.0066(11)
C26 0.0155(13) 0.0254(14) 0.0273(15) 0.0020(11) -0.0002(11) -0.0140(12)
C27 0.0203(14) 0.0283(15) 0.0237(14) -0.0007(12) 0.0013(11) -0.0121(12)
C28 0.0178(14) 0.0255(15) 0.0212(14) -0.0012(11) -0.0012(11) -0.0085(12)
C29 0.0283(16) 0.0321(16) 0.0160(13) -0.0029(13) 0.0007(12) -0.0084(12)
C30 0.0281(16) 0.0278(15) 0.0171(13) -0.0032(12) -0.0045(12) -0.0006(11)
C31 0.0168(13) 0.0226(14) 0.0235(14) -0.0020(11) -0.0054(11) -0.0036(11)
C32 0.0230(15) 0.0209(14) 0.0253(15) -0.0007(11) -0.0095(12) -0.0003(11)
C33 0.0165(13) 0.0168(13) 0.0298(15) 0.0014(10) -0.0076(11) -0.0021(11)
C34 0.0131(12) 0.0160(12) 0.0245(14) 0.0004(10) -0.0036(10) -0.0025(11)
C35 0.0164(13) 0.0188(13) 0.0173(13) -0.0034(10) -0.0024(10) -0.0045(10)
C36 0.0147(12) 0.0175(13) 0.0163(12) -0.0024(10) -0.0014(10) -0.0020(10)
C37 0.0274(16) 0.0254(15) 0.0251(15) 0.0117(12) -0.0066(12) -0.0095(12)
C38 0.0254(15) 0.0228(14) 0.0254(15) 0.0097(12) -0.0021(12) -0.0035(12)
P1' 0.017(3) 0.019(3) 0.031(3) 0.0037(18) -0.007(2) -0.008(2)
F1' 0.073(6) 0.034(4) 0.101(7) -0.025(4) -0.053(6) 0.030(4)
F2' 0.076(7) 0.051(5) 0.087(7) -0.033(5) -0.045(6) 0.024(5)
F3' 0.019(3) 0.077(5) 0.140(9) 0.010(3) -0.006(4) -0.076(6)
F4' 0.044(4) 0.075(6) 0.040(4) -0.021(4) -0.004(3) -0.031(4)
F5' 0.023(3) 0.095(6) 0.099(7) 0.006(4) -0.004(4) -0.071(6)
F6' 0.040(4) 0.080(6) 0.033(3) -0.020(4) -0.009(3) -0.014(4)
C39 0.076(11) 0.071(9) 0.092(11) 0.025(8) -0.012(9) -0.007(8)
C40 0.066(5) 0.050(4) 0.036(3) -0.004(4) -0.009(3) -0.009(3)
O1 0.087(4) 0.034(3) 0.044(3) 0.007(2) -0.018(3) -0.013(2)
C41 0.072(7) 0.085(7) 0.075(7) 0.012(6) -0.012(6) -0.052(6)
C42 0.054(6) 0.068(5) 0.052(5) 0.005(5) -0.005(5) -0.031(4)
N5' 0.112(12) 0.094(10) 0.091(10) 0.022(9) -0.031(9) -0.033(8)
N6' 0.094(10) 0.119(12) 0.100(11) 0.029(10) 0.003(9) -0.043(10)
C39' 0.058(11) 0.057(9) 0.049(8) 0.018(8) 0.001(8) -0.022(7)
C40' 0.078(11) 0.054(9) 0.124(13) 0.012(8) 0.052(10) 0.017(9)
C41' 0.086(9) 0.102(9) 0.078(8) 0.001(9) -0.005(9) -0.047(7)
C42' 0.144(16) 0.099(13) 0.142(16) -0.027(13) 0.007(14) -0.052(12)
P1 0.0177(15) 0.0212(15) 0.0277(15) 0.0012(10) -0.0015(11) -0.0088(11)
F1 0.043(2) 0.039(2) 0.0278(16) -0.0170(17) -0.0064(16) 0.0027(15)
F2 0.030(2) 0.056(3) 0.0344(18) -0.0180(18) 0.0032(15) -0.0114(17)
F3 0.0315(19) 0.044(2) 0.059(3) -0.0056(15) -0.0176(18) 0.0081(19)
F4 0.041(2) 0.0363(19) 0.050(2) -0.0052(16) 0.0051(17) -0.0285(18)
F5 0.036(2) 0.0312(18) 0.103(4) 0.0065(15) -0.041(3) -0.003(2)
F6 0.042(2) 0.057(3) 0.073(3) -0.010(2) 0.003(2) -0.046(3)

loop_
_atom_type_symbol
_atom_type_description
_atom_type_scat_dispersion_real
_atom_type_scat_dispersion_imag
_atom_type_scat_source
C C 0.0181 0.0091 'International Tables Vol C Tables 4.2.6.8 and 6.1.1.4'
H H 0.0000 0.0000 'International Tables Vol C Tables 4.2.6.8 and 6.1.1.4'
F F 0.0727 0.0534 'International Tables Vol C Tables 4.2.6.8 and 6.1.1.4'
Ir Ir -4.7710 6.5667 'International Tables Vol C Tables 4.2.6.8 and 6.1.1.4'
N N 0.0311 0.0180 'International Tables Vol C Tables 4.2.6.8 and 6.1.1.4'
O O 0.0492 0.0322 'International Tables Vol C Tables 4.2.6.8 and 6.1.1.4'
P P 0.2955 0.4335 'International Tables Vol C Tables 4.2.6.8 and 6.1.1.4'

loop_
_geom_angle_atom_site_label_1
_geom_angle_atom_site_label_2
_geom_angle_atom_site_label_3
_geom_angle_site_symmetry_1
_geom_angle_site_symmetry_3
_geom_angle
_geom_angle_publ_flag
N1 Ir1 N2 . . 171.61(9) y
N1 Ir1 N3 . . 89.41(9) y
N1 Ir1 N4 . . 96.50(9) y
N2 Ir1 N3 . . 97.19(9) y
N2 Ir1 N4 . . 90.07(9) y
N4 Ir1 N3 . . 76.79(9) y
C1 Ir1 N1 . . 80.42(11) y
C1 Ir1 N2 . . 93.13(11) y
C1 Ir1 N3 . . 101.51(10) y
C1 Ir1 N4 . . 176.54(10) y
C13 Ir1 N1 . . 93.12(11) y
C13 Ir1 N2 . . 80.39(11) y
C13 Ir1 N3 . . 177.26(10) y
C13 Ir1 N4 . . 101.85(10) y
C13 Ir1 C1 . . 79.97(11) y
C7 N1 Ir1 . . 115.65(19) ?
C11 N1 Ir1 . . 124.8(2) ?
C11 N1 C7 . . 119.5(2) ?
C19 N2 Ir1 . . 115.46(19) ?
C23 N2 Ir1 . . 124.8(2) ?
C23 N2 C19 . . 119.7(2) ?
C25 N3 Ir1 . . 129.3(2) ?
C25 N3 C36 . . 117.9(2) ?
C36 N3 Ir1 . . 112.78(18) ?
C34 N4 Ir1 . . 129.1(2) ?
C34 N4 C35 . . 117.8(2) ?
C35 N4 Ir1 . . 113.05(18) ?
C2 C1 Ir1 . . 128.0(2) ?
C2 C1 C6 . . 117.5(3) ?
C6 C1 Ir1 . . 114.4(2) ?
C1 C2 H2 . . 118.9 ?
C3 C2 C1 . . 122.2(3) ?
C3 C2 H2 . . 118.9 ?
C2 C3 C4 . . 118.8(3) ?
C2 C3 C12 . . 120.6(3) ?
C4 C3 C12 . . 120.6(3) ?
C3 C4 H4 . . 119.7 ?
C5 C4 C3 . . 120.6(3) ?
C5 C4 H4 . . 119.7 ?
C4 C5 H5 . . 120.0 ?
C4 C5 C6 . . 120.0(3) ?
C6 C5 H5 . . 120.0 ?
C1 C6 C7 . . 115.2(3) ?
C5 C6 C1 . . 120.8(3) ?
C5 C6 C7 . . 124.0(3) ?
N1 C7 C6 . . 114.2(2) ?
N1 C7 C8 . . 119.9(3) ?
C8 C7 C6 . . 126.0(3) ?
C7 C8 H8 . . 119.9 ?
C9 C8 C7 . . 120.3(3) ?
C9 C8 H8 . . 119.9 ?
C8 C9 H9 . . 120.2 ?
C8 C9 C10 . . 119.5(3) ?
C10 C9 H9 . . 120.2 ?
C9 C10 H10 . . 120.9 ?
C11 C10 C9 . . 118.2(3) ?
C11 C10 H10 . . 120.9 ?
N1 C11 C10 . . 122.7(3) ?
N1 C11 H11 . . 118.7 ?
C10 C11 H11 . . 118.7 ?
C3 C12 H12A . . 109.5 ?
C3 C12 H12B . . 109.5 ?
C3 C12 H12C . . 109.5 ?
H12A C12 H12B . . 109.5 ?
H12A C12 H12C . . 109.5 ?
H12B C12 H12C . . 109.5 ?
C14 C13 Ir1 . . 127.8(2) ?
C14 C13 C18 . . 117.8(3) ?
C18 C13 Ir1 . . 114.4(2) ?
C13 C14 H14 . . 119.0 ?
C13 C14 C15 . . 122.1(3) ?
C15 C14 H14 . . 119.0 ?
C14 C15 C24 . . 120.0(3) ?
C16 C15 C14 . . 118.7(3) ?
C16 C15 C24 . . 121.3(3) ?
C15 C16 H16 . . 119.7 ?
C17 C16 C15 . . 120.6(3) ?
C17 C16 H16 . . 119.7 ?
C16 C17 H17 . . 120.1 ?
C16 C17 C18 . . 119.8(3) ?
C18 C17 H17 . . 120.1 ?
C13 C18 C19 . . 115.3(3) ?
C17 C18 C13 . . 120.9(3) ?
C17 C18 C19 . . 123.7(3) ?
N2 C19 C18 . . 114.3(3) ?
N2 C19 C20 . . 119.9(3) ?
C20 C19 C18 . . 125.8(3) ?
C19 C20 H20 . . 120.1 ?
C21 C20 C19 . . 119.9(3) ?
C21 C20 H20 . . 120.1 ?
C20 C21 H21 . . 120.2 ?
C20 C21 C22 . . 119.5(3) ?
C22 C21 H21 . . 120.2 ?
C21 C22 H22 . . 120.6 ?
C23 C22 C21 . . 118.7(3) ?
C23 C22 H22 . . 120.6 ?
N2 C23 C22 . . 122.2(3) ?
N2 C23 H23 . . 118.9 ?
C22 C23 H23 . . 118.9 ?
C15 C24 H24A . . 109.5 ?
C15 C24 H24B . . 109.5 ?
C15 C24 H24C . . 109.5 ?
H24A C24 H24B . . 109.5 ?
H24A C24 H24C . . 109.5 ?
H24B C24 H24C . . 109.5 ?
N3 C25 C26 . . 122.0(3) ?
N3 C25 C37 . . 120.8(3) ?
C26 C25 C37 . . 117.2(3) ?
C25 C26 H26 . . 119.9 ?
C27 C26 C25 . . 120.3(3) ?
C27 C26 H26 . . 119.9 ?
C26 C27 H27 . . 120.2 ?
C26 C27 C28 . . 119.6(3) ?
C28 C27 H27 . . 120.2 ?
C27 C28 C29 . . 121.8(3) ?
C27 C28 C36 . . 117.6(3) ?
C36 C28 C29 . . 120.6(3) ?
C28 C29 H29 . . 119.6 ?
C30 C29 C28 . . 120.8(3) ?
C30 C29 H29 . . 119.6 ?
C29 C30 H30 . . 119.8 ?
C29 C30 C31 . . 120.5(3) ?
C31 C30 H30 . . 119.8 ?
C32 C31 C30 . . 121.5(3) ?
C32 C31 C35 . . 117.9(3) ?
C35 C31 C30 . . 120.6(3) ?
C31 C32 H32 . . 120.3 ?
C33 C32 C31 . . 119.5(3) ?
C33 C32 H32 . . 120.3 ?
C32 C33 H33 . . 119.7 ?
C32 C33 C34 . . 120.5(3) ?
C34 C33 H33 . . 119.7 ?
N4 C34 C33 . . 121.8(3) ?
N4 C34 C38 . . 120.8(3) ?
C33 C34 C38 . . 117.3(3) ?
N4 C35 C31 . . 122.5(3) ?
N4 C35 C36 . . 118.4(2) ?
C31 C35 C36 . . 119.2(3) ?
N3 C36 C28 . . 122.7(3) ?
N3 C36 C35 . . 119.0(2) ?
C28 C36 C35 . . 118.3(3) ?
C25 C37 H37A . . 109.5 ?
C25 C37 H37B . . 109.5 ?
C25 C37 H37C . . 109.5 ?
H37A C37 H37B . . 109.5 ?
H37A C37 H37C . . 109.5 ?
H37B C37 H37C . . 109.5 ?
C34 C38 H38A . . 109.5 ?
C34 C38 H38B . . 109.5 ?
C34 C38 H38C . . 109.5 ?
H38A C38 H38B . . 109.5 ?
H38A C38 H38C . . 109.5 ?
H38B C38 H38C . . 109.5 ?
F1' P1' F2' . . 179.0(8) ?
F1' P1' F3' . . 91.8(6) ?
F1' P1' F4' . . 92.1(6) ?
F1' P1' F5' . . 91.4(6) ?
F1' P1' F6' . . 89.3(6) ?
F2' P1' F6' . . 89.9(6) ?
F3' P1' F2' . . 88.9(6) ?
F3' P1' F4' . . 91.7(5) ?
F3' P1' F5' . . 176.1(7) ?
F3' P1' F6' . . 87.9(5) ?
F4' P1' F2' . . 88.7(6) ?
F4' P1' F6' . . 178.6(6) ?
F5' P1' F2' . . 87.8(6) ?
F5' P1' F4' . . 90.4(5) ?
F5' P1' F6' . . 90.0(5) ?
H39A C39 H39B . . 109.5 ?
H39A C39 H39C . . 109.5 ?
H39B C39 H39C . . 109.5 ?
C40 C39 H39A . . 109.5 ?
C40 C39 H39B . . 109.5 ?
C40 C39 H39C . . 109.5 ?
C39 C40 H40A . . 108.9 ?
C39 C40 H40B . . 108.9 ?
H40A C40 H40B . . 107.7 ?
O1 C40 C39 . . 113.2(9) ?
O1 C40 H40A . . 108.9 ?
O1 C40 H40B . . 108.9 ?
C40 O1 C41 . . 108.8(7) ?
O1 C41 H41A . . 110.7 ?
O1 C41 H41B . . 110.7 ?
O1 C41 C42 . . 105.4(11) ?
H41A C41 H41B . . 108.8 ?
C42 C41 H41A . . 110.7 ?
C42 C41 H41B . . 110.7 ?
C41 C42 H42A . . 109.5 ?
C41 C42 H42B . . 109.5 ?
C41 C42 H42C . . 109.5 ?
H42A C42 H42B . . 109.5 ?
H42A C42 H42C . . 109.5 ?
H42B C42 H42C . . 109.5 ?
N5' C39' C40' . . 178(2) ?
C39' C40' H40C . . 109.5 ?
C39' C40' H40D . . 109.5 ?
C39' C40' H40E . . 109.5 ?
H40C C40' H40D . . 109.5 ?
H40C C40' H40E . . 109.5 ?
H40D C40' H40E . . 109.5 ?
N6' C41' C42' . . 156(3) ?
C41' C42' H42D . . 109.5 ?
C41' C42' H42E . . 109.5 ?
C41' C42' H42F . . 109.5 ?
H42D C42' H42E . . 109.5 ?
H42D C42' H42F . . 109.5 ?
H42E C42' H42F . . 109.5 ?
F1 P1 F2 . . 178.5(3) ?
F1 P1 F3 . . 90.0(3) ?
F1 P1 F6 . . 88.8(3) ?
F3 P1 F2 . . 89.0(3) ?
F4 P1 F1 . . 92.2(3) ?
F4 P1 F2 . . 88.9(3) ?
F4 P1 F3 . . 90.2(3) ?
F4 P1 F5 . . 91.4(3) ?
F4 P1 F6 . . 178.4(4) ?
F5 P1 F1 . . 91.6(3) ?
F5 P1 F2 . . 89.4(3) ?
F5 P1 F3 . . 177.7(4) ?
F5 P1 F6 . . 89.8(3) ?
F6 P1 F2 . . 90.1(3) ?
F6 P1 F3 . . 88.6(3) ?

loop_
_geom_bond_atom_site_label_1
_geom_bond_atom_site_label_2
_geom_bond_site_symmetry_2
_geom_bond_distance
_geom_bond_publ_flag
Ir1 N1 . 2.050(2) y
Ir1 N2 . 2.051(2) y
Ir1 N3 . 2.226(2) y
Ir1 N4 . 2.222(2) y
Ir1 C1 . 2.018(3) y
Ir1 C13 . 2.017(3) y
N1 C7 . 1.371(4) ?
N1 C11 . 1.343(4) ?
N2 C19 . 1.366(4) ?
N2 C23 . 1.349(4) ?
N3 C25 . 1.339(4) ?
N3 C36 . 1.374(4) ?
N4 C34 . 1.343(4) ?
N4 C35 . 1.380(4) ?
C1 C2 . 1.397(4) ?
C1 C6 . 1.414(4) ?
C2 H2 . 0.9500 ?
C2 C3 . 1.393(4) ?
C3 C4 . 1.400(5) ?
C3 C12 . 1.509(4) ?
C4 H4 . 0.9500 ?
C4 C5 . 1.382(5) ?
C5 H5 . 0.9500 ?
C5 C6 . 1.399(4) ?
C6 C7 . 1.462(4) ?
C7 C8 . 1.392(4) ?
C8 H8 . 0.9500 ?
C8 C9 . 1.380(5) ?
C9 H9 . 0.9500 ?
C9 C10 . 1.389(4) ?
C10 H10 . 0.9500 ?
C10 C11 . 1.386(4) ?
C11 H11 . 0.9500 ?
C12 H12A . 0.9800 ?
C12 H12B . 0.9800 ?
C12 H12C . 0.9800 ?
C13 C14 . 1.396(4) ?
C13 C18 . 1.408(4) ?
C14 H14 . 0.9500 ?
C14 C15 . 1.396(4) ?
C15 C16 . 1.395(5) ?
C15 C24 . 1.507(5) ?
C16 H16 . 0.9500 ?
C16 C17 . 1.392(5) ?
C17 H17 . 0.9500 ?
C17 C18 . 1.394(4) ?
C18 C19 . 1.462(4) ?
C19 C20 . 1.393(4) ?
C20 H20 . 0.9500 ?
C20 C21 . 1.383(5) ?
C21 H21 . 0.9500 ?
C21 C22 . 1.387(5) ?
C22 H22 . 0.9500 ?
C22 C23 . 1.378(4) ?
C23 H23 . 0.9500 ?
C24 H24A . 0.9800 ?
C24 H24B . 0.9800 ?
C24 H24C . 0.9800 ?
C25 C26 . 1.409(4) ?
C25 C37 . 1.496(4) ?
C26 H26 . 0.9500 ?
C26 C27 . 1.362(5) ?
C27 H27 . 0.9500 ?
C27 C28 . 1.401(4) ?
C28 C29 . 1.422(4) ?
C28 C36 . 1.414(4) ?
C29 H29 . 0.9500 ?
C29 C30 . 1.349(5) ?
C30 H30 . 0.9500 ?
C30 C31 . 1.420(4) ?
C31 C32 . 1.406(4) ?
C31 C35 . 1.407(4) ?
C32 H32 . 0.9500 ?
C32 C33 . 1.353(5) ?
C33 H33 . 0.9500 ?
C33 C34 . 1.412(4) ?
C34 C38 . 1.492(4) ?
C35 C36 . 1.441(4) ?
C37 H37A . 0.9800 ?
C37 H37B . 0.9800 ?
C37 H37C . 0.9800 ?
C38 H38A . 0.9800 ?
C38 H38B . 0.9800 ?
C38 H38C . 0.9800 ?
P1' F1' . 1.576(6) ?
P1' F2' . 1.587(6) ?
P1' F3' . 1.579(6) ?
P1' F4' . 1.583(6) ?
P1' F5' . 1.581(6) ?
P1' F6' . 1.595(6) ?
C39 H39A . 0.9800 ?
C39 H39B . 0.9800 ?
C39 H39C . 0.9800 ?
C39 C40 . 1.538(17) ?
C40 H40A . 0.9900 ?
C40 H40B . 0.9900 ?
C40 O1 . 1.431(10) ?
O1 C41 . 1.457(18) ?
C41 H41A . 0.9900 ?
C41 H41B . 0.9900 ?
C41 C42 . 1.553(17) ?
C42 H42A . 0.9800 ?
C42 H42B . 0.9800 ?
C42 H42C . 0.9800 ?
N5' C39' . 1.152(9) ?
N6' C41' . 1.154(10) ?
C39' C40' . 1.468(9) ?
C40' H40C . 0.9800 ?
C40' H40D . 0.9800 ?
C40' H40E . 0.9800 ?
C41' C42' . 1.471(10) ?
C42' H42D . 0.9800 ?
C42' H42E . 0.9800 ?
C42' H42F . 0.9800 ?
P1 F1 . 1.585(4) ?
P1 F2 . 1.600(4) ?
P1 F3 . 1.597(4) ?
P1 F4 . 1.582(4) ?
P1 F5 . 1.583(4) ?
P1 F6 . 1.593(4) ?

loop_
_geom_hbond_atom_site_label_D
_geom_hbond_atom_site_label_H
_geom_hbond_atom_site_label_A
_geom_hbond_site_symmetry_A
_geom_hbond_distance_DH
_geom_hbond_distance_HA
_geom_hbond_distance_DA
_geom_hbond_angle_DHA
_geom_hbond_publ_flag
C10 H10 F2' . 0.95 2.54 3.270(9) 134.3 yes
C10 H10 F2 . 0.95 2.53 3.329(5) 141.9 yes
C11 H11 F6' . 0.95 2.53 3.373(9) 148.5 yes
C11 H11 F3 . 0.95 2.37 3.140(5) 137.9 yes
C22 H22 F6' 1_455 0.95 2.51 3.272(8) 137.8 yes
C23 H23 F2 1_455 0.95 2.32 3.194(5) 152.1 yes
C26 H26 F3 2_666 0.95 2.52 3.455(5) 167.6 yes
C33 H33 F5' 2_756 0.95 2.45 3.372(8) 162.8 yes
C37 H37B F3' 2_666 0.98 2.37 3.330(7) 164.7 yes
C38 H38B F5 2_756 0.98 2.42 3.393(5) 170.9 yes

loop_
_geom_torsion_atom_site_label_1
_geom_torsion_atom_site_label_2
_geom_torsion_atom_site_label_3
_geom_torsion_atom_site_label_4
_geom_torsion_site_symmetry_1
_geom_torsion_site_symmetry_2
_geom_torsion_site_symmetry_3
_geom_torsion_site_symmetry_4
_geom_torsion
_geom_torsion_publ_flag
Ir1 N1 C7 C6 . . . . 3.0(3) ?
Ir1 N1 C7 C8 . . . . -176.3(2) ?
Ir1 N1 C11 C10 . . . . 176.3(2) ?
Ir1 N2 C19 C18 . . . . 3.4(3) ?
Ir1 N2 C19 C20 . . . . -177.2(2) ?
Ir1 N2 C23 C22 . . . . 177.2(2) ?
Ir1 N3 C25 C26 . . . . -178.4(2) ?
Ir1 N3 C25 C37 . . . . 2.4(4) ?
Ir1 N3 C36 C28 . . . . 178.3(2) ?
Ir1 N3 C36 C35 . . . . -1.8(3) ?
Ir1 N4 C34 C33 . . . . 179.0(2) ?
Ir1 N4 C34 C38 . . . . 0.2(4) ?
Ir1 N4 C35 C31 . . . . -180.0(2) ?
Ir1 N4 C35 C36 . . . . 0.2(3) ?
Ir1 C1 C2 C3 . . . . 179.1(2) ?
Ir1 C1 C6 C5 . . . . -179.6(2) ?
Ir1 C1 C6 C7 . . . . -0.9(3) ?
Ir1 C13 C14 C15 . . . . 179.4(2) ?
Ir1 C13 C18 C17 . . . . -179.8(2) ?
Ir1 C13 C18 C19 . . . . -2.7(3) ?
N1 C7 C8 C9 . . . . -0.5(4) ?
N2 C19 C20 C21 . . . . -0.1(5) ?
N3 C25 C26 C27 . . . . 0.5(4) ?
N4 C35 C36 N3 . . . . 1.1(4) ?
N4 C35 C36 C28 . . . . -179.0(2) ?
C1 C2 C3 C4 . . . . 1.6(4) ?
C1 C2 C3 C12 . . . . -177.0(3) ?
C1 C6 C7 N1 . . . . -1.4(4) ?
C1 C6 C7 C8 . . . . 177.9(3) ?
C2 C1 C6 C5 . . . . 1.8(4) ?
C2 C1 C6 C7 . . . . -179.6(2) ?
C2 C3 C4 C5 . . . . 0.0(5) ?
C3 C4 C5 C6 . . . . -0.6(5) ?
C4 C5 C6 C1 . . . . -0.3(4) ?
C4 C5 C6 C7 . . . . -178.8(3) ?
C5 C6 C7 N1 . . . . 177.2(3) ?
C5 C6 C7 C8 . . . . -3.5(5) ?
C6 C1 C2 C3 . . . . -2.4(4) ?
C6 C7 C8 C9 . . . . -179.7(3) ?
C7 N1 C11 C10 . . . . -0.4(4) ?
C7 C8 C9 C10 . . . . 0.0(5) ?
C8 C9 C10 C11 . . . . 0.3(5) ?
C9 C10 C11 N1 . . . . -0.1(5) ?
C11 N1 C7 C6 . . . . 180.0(2) ?
C11 N1 C7 C8 . . . . 0.7(4) ?
C12 C3 C4 C5 . . . . 178.6(3) ?
C13 C14 C15 C16 . . . . 1.7(5) ?
C13 C14 C15 C24 . . . . -179.9(3) ?
C13 C18 C19 N2 . . . . -0.5(4) ?
C13 C18 C19 C20 . . . . -179.8(3) ?
C14 C13 C18 C17 . . . . 2.0(4) ?
C14 C13 C18 C19 . . . . 179.1(3) ?
C14 C15 C16 C17 . . . . 0.0(5) ?
C15 C16 C17 C18 . . . . -0.6(5) ?
C16 C17 C18 C13 . . . . -0.4(5) ?
C16 C17 C18 C19 . . . . -177.3(3) ?
C17 C18 C19 N2 . . . . 176.5(3) ?
C17 C18 C19 C20 . . . . -2.8(5) ?
C18 C13 C14 C15 . . . . -2.7(4) ?
C18 C19 C20 C21 . . . . 179.1(3) ?
C19 N2 C23 C22 . . . . 0.1(4) ?
C19 C20 C21 C22 . . . . -0.2(5) ?
C20 C21 C22 C23 . . . . 0.5(5) ?
C21 C22 C23 N2 . . . . -0.4(5) ?
C23 N2 C19 C18 . . . . -179.1(2) ?
C23 N2 C19 C20 . . . . 0.2(4) ?
C24 C15 C16 C17 . . . . -178.4(3) ?
C25 N3 C36 C28 . . . . -0.2(4) ?
C25 N3 C36 C35 . . . . 179.8(2) ?
C25 C26 C27 C28 . . . . -0.4(4) ?
C26 C27 C28 C29 . . . . -178.8(3) ?
C26 C27 C28 C36 . . . . 0.0(4) ?
C27 C28 C29 C30 . . . . 179.2(3) ?
C27 C28 C36 N3 . . . . 0.2(4) ?
C27 C28 C36 C35 . . . . -179.7(3) ?
C28 C29 C30 C31 . . . . -0.2(5) ?
C29 C28 C36 N3 . . . . 179.1(3) ?
C29 C28 C36 C35 . . . . -0.8(4) ?
C29 C30 C31 C32 . . . . 178.8(3) ?
C29 C30 C31 C35 . . . . 0.6(5) ?
C30 C31 C32 C33 . . . . -178.7(3) ?
C30 C31 C35 N4 . . . . 179.0(3) ?
C30 C31 C35 C36 . . . . -1.1(4) ?
C31 C32 C33 C34 . . . . -0.4(4) ?
C31 C35 C36 N3 . . . . -178.8(2) ?
C31 C35 C36 C28 . . . . 1.2(4) ?
C32 C31 C35 N4 . . . . 0.8(4) ?
C32 C31 C35 C36 . . . . -179.4(3) ?
C32 C33 C34 N4 . . . . 1.1(4) ?
C32 C33 C34 C38 . . . . 180.0(3) ?
C34 N4 C35 C31 . . . . -0.2(4) ?
C34 N4 C35 C36 . . . . 180.0(2) ?
C35 N4 C34 C33 . . . . -0.8(4) ?
C35 N4 C34 C38 . . . . -179.6(3) ?
C35 C31 C32 C33 . . . . -0.4(4) ?
C36 N3 C25 C26 . . . . -0.2(4) ?
C36 N3 C25 C37 . . . . -179.4(3) ?
C36 C28 C29 C30 . . . . 0.3(5) ?
C37 C25 C26 C27 . . . . 179.8(3) ?
C39 C40 O1 C41 . . . . -173.7(13) ?
C40 O1 C41 C42 . . . . -175.2(10) ?
